data_5910118
loop_
_publ_author_name
'Wyckoff, R. W. G.'

_publ_section_title
;
Pages 39 & 45 and  from the second edition supplement of The Structure
of Crystals by Wyckoff R W G. Published by Reinhold Publishing
Corporation, INC,Camden,N. J.  in 1935.
;
_journal_name_full 'The second edition supplement of The Structure of Crystals'
_journal_page_first 39
_journal_page_last 45
_journal_year 1935
_chemical_formula_structural ErB6
_chemical_formula_sum 'B6 Er'
_chemical_name_systematic ErB6
_space_group_IT_number 221
_symmetry_cell_setting cubic
_symmetry_Int_Tables_number 221
_symmetry_space_group_name_Hall '-P 4 2 3'
_symmetry_space_group_name_H-M 'P m -3 m'
_audit_creation_date 2005-05-11
_audit_creation_method
;
Pages 39 & 45 and  from the second edition supplement of The Structure
of Crystals by Wyckoff R W G. Published by Reinhold Publishing
Corporation, INC,Camden,N. J.  in 1935.
;
_audit_update_record 'created by Girish Upreti, Portland State University'
_cell_angle_alpha 90
_cell_angle_beta 90
_cell_angle_gamma 90
_cell_length_a 4.102
_cell_length_b 4.102
_cell_length_c 4.102
_cell_volume 69.022
_cod_original_formula_sum 'Er B6'
_cod_database_code 5910118

loop_
_symmetry_equiv_pos_as_xyz
x,y,z
x,-z,y
x,z,-y
z,y,-x
-z,y,x
-y,x,z
y,-x,z
z,x,y
y,z,x
-y,-z,x
z,-x,-y
-y,z,-x
-z,-x,y
-z,x,-y
y,-z,-x
x,-y,-z
-x,y,-z
-x,-y,z
y,x,-z
-y,-x,-z
z,-y,x
-z,-y,-x
-x,z,y
-x,-z,-y
-x,-y,-z
-x,z,-y
-x,-z,y
-z,-y,x
z,-y,-x
y,-x,-z
-y,x,-z
-z,-x,-y
-y,-z,-x
y,z,-x
-z,x,y
y,-z,x
z,x,-y
z,-x,y
-y,z,x
-x,y,z
x,-y,z
x,y,-z
-y,-x,z
y,x,z
-z,y,-x
z,y,x
x,-z,-y
x,z,y

loop_
_atom_site_fract_x
_atom_site_fract_y
_atom_site_fract_z
_atom_site_label
0.00000 0.00000 0.00000 Er
0.50000 0.50000 0.20700 B
